data_1573716
_journal_paper_doi 10.1039/D4OB01942C
_chemical_formula_sum 'C10 H11 Br O Se'
_chemical_formula_weight 306.05
_chemical_name_common 6-bromo-3,6-dimethyl-5,6-dihydrobenzo[b]selenophen-7(4H)-one
_space_group_crystal_system monoclinic
_space_group_IT_number 14
_space_group_name_Hall '-P 2yn'
_space_group_name_H-M_alt 'P 1 21/n 1'
_atom_sites_solution_hydrogens geom
_audit_creation_method SHELXL-2014/7
_audit_update_record
;
2024-10-30 deposited with the CCDC.	2025-01-17 downloaded from the CCDC.
;
_cell_angle_alpha 90
_cell_angle_beta 90.80(2)
_cell_angle_gamma 90
_cell_formula_units_Z 4
_cell_length_a 7.767(3)
_cell_length_b 10.906(4)
_cell_length_c 12.122(4)
_cell_measurement_reflns_used 1907
_cell_measurement_temperature 296(2)
_cell_measurement_theta_max 24.83
_cell_measurement_theta_min 3.10
_cell_volume 1026.7(6)
_computing_cell_refinement 'Bruker SAINT'
_computing_data_collection 'Bruker APEX2'
_computing_data_reduction 'Bruker SAINT'
_computing_structure_refinement 'SHELXL-2014/7 (Sheldrick, 2014)'
_computing_structure_solution 'SHELXS-97 (Sheldrick 2008)'
_diffrn_ambient_temperature 296(2)
_diffrn_measured_fraction_theta_full 0.999
_diffrn_measured_fraction_theta_max 0.999
_diffrn_measurement_device_type 'Bruker APEX-II CCD'
_diffrn_measurement_method '\f and \w scans'
_diffrn_radiation_type MoK\a
_diffrn_radiation_wavelength 0.71073
_diffrn_reflns_av_R_equivalents 0.0333
_diffrn_reflns_av_unetI/netI 0.0396
_diffrn_reflns_Laue_measured_fraction_full 0.999
_diffrn_reflns_Laue_measured_fraction_max 0.999
_diffrn_reflns_limit_h_max 8
_diffrn_reflns_limit_h_min -9
_diffrn_reflns_limit_k_max 13
_diffrn_reflns_limit_k_min -13
_diffrn_reflns_limit_l_max 14
_diffrn_reflns_limit_l_min -14
_diffrn_reflns_number 6465
_diffrn_reflns_point_group_measured_fraction_full 0.999
_diffrn_reflns_point_group_measured_fraction_max 0.999
_diffrn_reflns_theta_full 25.242
_diffrn_reflns_theta_max 25.680
_diffrn_reflns_theta_min 3.095
_exptl_absorpt_coefficient_mu 7.506
_exptl_absorpt_correction_T_max 0.399
_exptl_absorpt_correction_T_min 0.315
_exptl_absorpt_correction_type multi-scan
_exptl_absorpt_process_details sadabs
_exptl_crystal_colour colourless
_exptl_crystal_density_diffrn 1.980
_exptl_crystal_description prism
_exptl_crystal_F_000 592
_exptl_crystal_size_max 0.200
_exptl_crystal_size_mid 0.150
_exptl_crystal_size_min 0.150
_refine_diff_density_max 0.615
_refine_diff_density_min -0.542
_refine_diff_density_rms 0.105
_refine_ls_extinction_method none
_refine_ls_goodness_of_fit_ref 1.022
_refine_ls_hydrogen_treatment constr
_refine_ls_matrix_type full
_refine_ls_number_parameters 118
_refine_ls_number_reflns 1949
_refine_ls_number_restraints 0
_refine_ls_restrained_S_all 1.022
_refine_ls_R_factor_all 0.0602
_refine_ls_R_factor_gt 0.0376
_refine_ls_shift/su_max 0.000
_refine_ls_shift/su_mean 0.000
_refine_ls_structure_factor_coef Fsqd
_refine_ls_weighting_details 'w=1/[\s^2^(Fo^2^)+(0.0417P)^2^+1.4504P] where P=(Fo^2^+2Fc^2^)/3'
_refine_ls_weighting_scheme calc
_refine_ls_wR_factor_gt 0.0827
_refine_ls_wR_factor_ref 0.0884
_reflns_Friedel_coverage 0.000
_reflns_number_gt 1496
_reflns_number_total 1949
_reflns_threshold_expression 'I > 2\s(I)'
_cod_data_source_file d4ob01942c3.cif
_cod_data_source_block compound2
_cod_original_sg_symbol_H-M 'P 21/n'
_cod_database_code 1573716
_shelx_shelxl_version_number 2014/7
_shelx_space_group_comment
;
The symmetry employed for this shelxl refinement is uniquely defined
by the following loop, which should always be used as a source of
symmetry information in preference to the above space-group names.
They are only intended as comments.
;
_shelx_estimated_absorpt_t_min 0.315
_shelx_estimated_absorpt_t_max 0.399

loop_
_space_group_symop_operation_xyz
'x, y, z'
'-x+1/2, y+1/2, -z+1/2'
'-x, -y, -z'
'x-1/2, -y-1/2, z-1/2'

loop_
_atom_site_label
_atom_site_type_symbol
_atom_site_fract_x
_atom_site_fract_y
_atom_site_fract_z
_atom_site_U_iso_or_equiv
_atom_site_adp_type
_atom_site_occupancy
_atom_site_site_symmetry_order
_atom_site_calc_flag
_atom_site_refinement_flags_posn
_atom_site_refinement_flags_adp
_atom_site_refinement_flags_occupancy
_atom_site_disorder_assembly
_atom_site_disorder_group
Br1 Br 0.08521(6) 0.48096(5) 0.73414(4) 0.04058(18) Uani 1 1 d . . . . .
Se1 Se 0.65701(7) 0.28544(5) 0.81219(4) 0.04273(18) Uani 1 1 d . . . . .
O1 O 0.3960(5) 0.3087(3) 0.6119(3) 0.0478(10) Uani 1 1 d . . . . .
C2 C 0.7455(6) 0.3963(5) 0.9133(4) 0.0413(13) Uani 1 1 d . . . . .
H2 H 0.8297 0.3760 0.9655 0.050 Uiso 1 1 calc R U . . .
C3 C 0.6763(6) 0.5099(5) 0.9042(4) 0.0336(11) Uani 1 1 d . . . . .
C4 C 0.4446(6) 0.6314(4) 0.7958(4) 0.0326(11) Uani 1 1 d . . . . .
H4A H 0.5166 0.7032 0.8063 0.039 Uiso 1 1 calc R U . . .
H4B H 0.3504 0.6364 0.8473 0.039 Uiso 1 1 calc R U . . .
C5 C 0.3726(6) 0.6308(4) 0.6787(4) 0.0340(11) Uani 1 1 d . . . . .
H5A H 0.2871 0.6953 0.6721 0.041 Uiso 1 1 calc R U . . .
H5B H 0.4651 0.6504 0.6287 0.041 Uiso 1 1 calc R U . . .
C6 C 0.2912(6) 0.5114(4) 0.6422(4) 0.0311(11) Uani 1 1 d . . . . .
C7 C 0.4040(6) 0.4002(5) 0.6678(4) 0.0319(11) Uani 1 1 d . . . . .
C7A C 0.5212(6) 0.4145(4) 0.7609(4) 0.0295(10) Uani 1 1 d . . . . .
C3A C 0.5479(6) 0.5191(4) 0.8197(3) 0.0279(10) Uani 1 1 d . . . . .
C8 C 0.7291(7) 0.6158(5) 0.9753(4) 0.0467(14) Uani 1 1 d . . . . .
H8A H 0.6634 0.6870 0.9545 0.070 Uiso 1 1 calc R U . . .
H8B H 0.7083 0.5964 1.0512 0.070 Uiso 1 1 calc R U . . .
H8C H 0.8494 0.6321 0.9657 0.070 Uiso 1 1 calc R U . . .
C9 C 0.2333(6) 0.5133(5) 0.5183(4) 0.0380(12) Uani 1 1 d . . . . .
H9A H 0.1826 0.4357 0.4991 0.057 Uiso 1 1 calc R U . . .
H9B H 0.1502 0.5774 0.5068 0.057 Uiso 1 1 calc R U . . .
H9C H 0.3314 0.5279 0.4729 0.057 Uiso 1 1 calc R U . . .

loop_
_atom_site_aniso_label
_atom_site_aniso_U_11
_atom_site_aniso_U_22
_atom_site_aniso_U_33
_atom_site_aniso_U_23
_atom_site_aniso_U_13
_atom_site_aniso_U_12
Br1 0.0302(3) 0.0425(3) 0.0492(3) 0.0064(2) 0.0062(2) -0.0004(2)
Se1 0.0361(3) 0.0349(3) 0.0573(3) 0.0017(2) 0.0023(2) 0.0117(3)
O1 0.046(2) 0.043(2) 0.054(2) -0.0234(18) -0.0034(18) -0.0014(19)
C2 0.023(3) 0.056(4) 0.045(3) 0.005(3) 0.001(2) 0.004(3)
C3 0.029(3) 0.042(3) 0.030(2) 0.000(2) 0.0034(19) -0.009(2)
C4 0.036(3) 0.022(2) 0.040(3) 0.002(2) 0.002(2) -0.004(2)
C5 0.033(3) 0.030(3) 0.040(3) 0.006(2) 0.000(2) -0.003(2)
C6 0.022(2) 0.037(3) 0.034(2) 0.003(2) 0.0043(19) -0.004(2)
C7 0.025(3) 0.038(3) 0.033(2) -0.002(2) 0.0073(19) -0.005(2)
C7A 0.029(3) 0.027(2) 0.033(2) 0.002(2) 0.0049(19) -0.001(2)
C3A 0.027(3) 0.030(3) 0.027(2) 0.0045(19) 0.0050(18) -0.003(2)
C8 0.043(3) 0.062(4) 0.035(3) 0.001(3) -0.005(2) -0.014(3)
C9 0.029(3) 0.045(3) 0.040(3) 0.009(2) -0.011(2) -0.003(2)

loop_
_atom_type_symbol
_atom_type_description
_atom_type_scat_dispersion_real
_atom_type_scat_dispersion_imag
_atom_type_scat_source
C C 0.0033 0.0016 'International Tables Vol C Tables 4.2.6.8 and 6.1.1.4'
H H 0.0000 0.0000 'International Tables Vol C Tables 4.2.6.8 and 6.1.1.4'
O O 0.0106 0.0060 'International Tables Vol C Tables 4.2.6.8 and 6.1.1.4'
Se Se -0.0929 2.2259 'International Tables Vol C Tables 4.2.6.8 and 6.1.1.4'
Br Br -0.2901 2.4595 'International Tables Vol C Tables 4.2.6.8 and 6.1.1.4'

loop_
_geom_angle_atom_site_label_1
_geom_angle_atom_site_label_2
_geom_angle_atom_site_label_3
_geom_angle
_geom_angle_site_symmetry_1
_geom_angle_site_symmetry_3
_geom_angle_publ_flag
C2 Se1 C7A 86.0(2) . . ?
C3 C2 Se1 113.7(4) . . ?
C3 C2 H2 123.2 . . ?
Se1 C2 H2 123.2 . . ?
C2 C3 C3A 113.3(4) . . ?
C2 C3 C8 123.7(5) . . ?
C3A C3 C8 123.0(5) . . ?
C3A C4 C5 111.6(4) . . ?
C3A C4 H4A 109.3 . . ?
C5 C4 H4A 109.3 . . ?
C3A C4 H4B 109.3 . . ?
C5 C4 H4B 109.3 . . ?
H4A C4 H4B 108.0 . . ?
C6 C5 C4 115.2(4) . . ?
C6 C5 H5A 108.5 . . ?
C4 C5 H5A 108.5 . . ?
C6 C5 H5B 108.5 . . ?
C4 C5 H5B 108.5 . . ?
H5A C5 H5B 107.5 . . ?
C5 C6 C7 112.8(4) . . ?
C5 C6 C9 112.6(4) . . ?
C7 C6 C9 111.3(4) . . ?
C5 C6 Br1 108.4(3) . . ?
C7 C6 Br1 102.5(3) . . ?
C9 C6 Br1 108.5(3) . . ?
O1 C7 C7A 123.6(5) . . ?
O1 C7 C6 121.1(4) . . ?
C7A C7 C6 115.2(4) . . ?
C3A C7A C7 126.1(4) . . ?
C3A C7A Se1 112.2(3) . . ?
C7 C7A Se1 121.8(3) . . ?
C7A C3A C3 114.8(4) . . ?
C7A C3A C4 120.6(4) . . ?
C3 C3A C4 124.6(4) . . ?
C3 C8 H8A 109.5 . . ?
C3 C8 H8B 109.5 . . ?
H8A C8 H8B 109.5 . . ?
C3 C8 H8C 109.5 . . ?
H8A C8 H8C 109.5 . . ?
H8B C8 H8C 109.5 . . ?
C6 C9 H9A 109.5 . . ?
C6 C9 H9B 109.5 . . ?
H9A C9 H9B 109.5 . . ?
C6 C9 H9C 109.5 . . ?
H9A C9 H9C 109.5 . . ?
H9B C9 H9C 109.5 . . ?

loop_
_geom_bond_atom_site_label_1
_geom_bond_atom_site_label_2
_geom_bond_distance
_geom_bond_site_symmetry_2
_geom_bond_publ_flag
Br1 C6 1.991(4) . ?
Se1 C2 1.847(5) . ?
Se1 C7A 1.860(5) . ?
O1 C7 1.208(6) . ?
C2 C3 1.355(7) . ?
C2 H2 0.9300 . ?
C3 C3A 1.423(6) . ?
C3 C8 1.494(7) . ?
C4 C3A 1.490(6) . ?
C4 C5 1.518(6) . ?
C4 H4A 0.9700 . ?
C4 H4B 0.9700 . ?
C5 C6 1.512(6) . ?
C5 H5A 0.9700 . ?
C5 H5B 0.9700 . ?
C6 C7 1.526(7) . ?
C6 C9 1.561(6) . ?
C7 C7A 1.447(6) . ?
C7A C3A 1.360(6) . ?
C8 H8A 0.9600 . ?
C8 H8B 0.9600 . ?
C8 H8C 0.9600 . ?
C9 H9A 0.9600 . ?
C9 H9B 0.9600 . ?
C9 H9C 0.9600 . ?
